data_9017514
loop_
_publ_author_name
'Yang, P.'
'Armbruster, T.'

_publ_section_title
;
 Na, K, Rb and Cs exchange in heulandite single-crystals: X-ray structure
 refinements at 100 K
 Sample: T = 100 K
;
_journal_name_full 'Journal of Solid State Chemistry'
_journal_page_first 140
_journal_page_last 149
_journal_volume 123
_journal_year 1996
_chemical_compound_source 'Nasik, India'
_chemical_formula_sum 'Al4.3 Ca0.76 H21.4 Na2.84 O46.7 Si13.7'
_chemical_name_mineral Heulandite-Na
_space_group_IT_number 12
_space_group_name_Hall '-C 2y'
_space_group_name_H-M_alt 'C 1 2/m 1'
_symmetry_space_group_name_H-M 'C 1 2/m 1'
_cell_angle_alpha 90
_cell_angle_beta 116.47
_cell_angle_gamma 90
_cell_formula_units_Z 2
_cell_length_a 17.6770
_cell_length_b 17.931
_cell_length_c 7.426
_cell_volume 2107.039
_database_code_amcsd 0013884
_diffrn_ambient_temperature 100
_exptl_crystal_density_diffrn 2.152
_cod_data_source_file inputs/fixed/downloads/17/17218.cif
_cod_data_source_block 17218
_cod_original_formula_sum 'Na2.84 Ca.76 (Al4.3 Si13.7) O46.7 H21.4'
_cod_database_code 9017514

loop_
_space_group_symop_operation_xyz
x,y,z
1/2+x,1/2+y,z
x,-y,z
1/2+x,1/2-y,z
-x,y,-z
1/2-x,1/2+y,-z
-x,-y,-z
1/2-x,1/2-y,-z

loop_
_atom_site_label
_atom_site_fract_x
_atom_site_fract_y
_atom_site_fract_z
_atom_site_occupancy
_atom_site_U_iso_or_equiv
_atom_site_type_symbol
_atom_site_attached_hydrogens
Na1 0.02500 -0.09100 0.48100 0.13000 0.10132 Na 0
Na3 0.17900 0.00000 0.67600 0.58000 0.03293 Na 0
Na4 0.03580 0.48500 0.25000 0.29000 0.04179 Na 0
Ca1 0.15600 0.00000 0.68000 0.22000 0.04559 Ca 0
Ca2 0.54200 0.00000 0.19400 0.16000 0.01773 Ca 0
Al1 0.17931 0.17025 0.09656 0.23000 0.01201 Al 0
Si1 0.17931 0.17025 0.09656 0.77000 0.01201 Si 0
Al2 0.28931 0.08985 0.50060 0.42000 0.01418 Al 0
Si2 0.28931 0.08985 0.50060 0.58000 0.01418 Si 0
Al3 0.29150 0.31041 0.28324 0.20000 0.01191 Al 0
Si3 0.29150 0.31041 0.28324 0.80000 0.01191 Si 0
Al4 0.06468 0.29752 0.41023 0.15000 0.01331 Al 0
Si4 0.06468 0.29752 0.41023 0.85000 0.01331 Si 0
Al5 0.00000 0.21311 0.00000 0.15000 0.01279 Al 0
Si5 0.00000 0.21311 0.00000 0.85000 0.01279 Si 0
O1 0.30580 0.00000 0.54230 1.00000 0.02799 O 0
O2 0.23230 0.11810 0.61570 1.00000 0.02508 O 0
O3 0.18110 0.15450 0.88230 1.00000 0.02875 O 0
O4 0.23870 0.10720 0.25390 1.00000 0.02508 O 0
O5 0.00000 0.32420 0.50000 1.00000 0.03027 O 0
O6 0.08180 0.15870 0.06460 1.00000 0.02064 O 0
O7 0.37170 0.26660 0.45410 1.00000 0.03572 O 0
O8 0.00790 0.26660 0.18310 1.00000 0.02875 O 0
O9 0.20990 0.25510 0.17650 1.00000 0.02128 O 0
O10 0.11480 0.37190 0.39730 1.00000 0.02571 O 0
Wat1 0.22030 0.50000 -0.01550 0.96000 0.04471 O 2
Wat2 0.42640 0.07450 0.02440 0.66000 0.05193 O 2
Wat3 0.08300 0.00000 0.87300 0.34000 0.15287 O 2
Wat4 0.00000 0.50000 0.50000 1.00000 0.10132 O 2
Wat5 0.06060 -0.03760 0.70800 0.33000 0.04559 O 2
Wat6 0.09380 0.00000 0.28500 0.58000 0.04306 O 2
Wat7 0.41800 0.45900 0.64300 0.14000 0.06206 O 2
Wat8 -0.09200 0.60100 0.09000 0.24000 0.05953 O 2
Wat9 0.06700 0.00000 0.15000 0.16000 0.10005 O 2
Wat10 0.21900 0.00000 0.90000 0.07000 0.10005 O 2

loop_
_cod_changelog_entry_id
_cod_changelog_entry_author
_cod_changelog_entry_date
_cod_changelog_entry_text
1
;cod-tools version 3.8.0
Id: cif_guess_AMCSD_atom_types 9574 2023-05-10 09:00:05Z saulius
;
2023-05-10T18:58:17+03:00
;Derived atom types and hydrogen counts
from atom names that follow the AMCSD naming convention
(Wat == water, O-H == hydroxyl).
;

loop_
_cod_related_entry_id
_cod_related_entry_database
_cod_related_entry_code
1 AMCSD 0013884
